data_7705912
loop_
_publ_author_name
'Kadilenko, E. M.'
'Gritsan, N. P.'
'Tretyakov, E. V.'
'Fokin, S. V.'
'Romanenko, G. V.'
'Bogomyakov, A. S.'
'Gorbunov, D. E.'
'Schollmeyer, D.'
'Baumgarten, M.'
'Ovcharenko, V. I.'

_publ_section_title
;
 A black-box approach to the construction of metal-radical multispin
 systems and analysis of their magnetic properties.
;
_journal_issue 46
_journal_name_full 'Dalton transactions (Cambridge, England : 2003)'
_journal_page_first 16916
_journal_page_last 16927
_journal_paper_doi 10.1039/d0dt03184d
_journal_volume 49
_journal_year 2020
_chemical_formula_sum 'C51 H60 F18 Mn2 N10 O16.75'
_chemical_formula_weight 1532.97
_space_group_crystal_system monoclinic
_space_group_IT_number 15
_space_group_name_Hall '-C 2yc'
_space_group_name_H-M_alt 'C 1 2/c 1'
_atom_sites_solution_hydrogens mixed
_audit_creation_method SHELXL-2018/3
_audit_update_record
;
2020-10-27 deposited with the CCDC.	2020-11-13 downloaded from the CCDC.
;
_cell_angle_alpha 90
_cell_angle_beta 101.891(4)
_cell_angle_gamma 90
_cell_formula_units_Z 4
_cell_length_a 13.0130(7)
_cell_length_b 17.0860(6)
_cell_length_c 30.3310(15)
_cell_measurement_reflns_used 23672
_cell_measurement_temperature 193(2)
_cell_measurement_theta_max 28.33
_cell_measurement_theta_min 2.21
_cell_volume 6599.1(5)
_computing_cell_refinement 'STOE X-AREA'
_computing_data_collection 'STOE X-AREA'
_computing_data_reduction 'STOE X-RED'
_computing_molecular_graphics Mercury
_computing_publication_material Publcif
_computing_structure_refinement 'SHELXL-2018/3 (Sheldrick, 2018)'
_computing_structure_solution SHELXT-2014
_diffrn_ambient_temperature 193(2)
_diffrn_detector_area_resol_mean 6.67
_diffrn_measured_fraction_theta_full 0.989
_diffrn_measured_fraction_theta_max 0.961
_diffrn_measurement_device_type 'STOE IPDS 2T'
_diffrn_measurement_method 'rotation method'
_diffrn_radiation_type MoK\a
_diffrn_radiation_wavelength 0.71073
_diffrn_reflns_av_R_equivalents 0.0295
_diffrn_reflns_av_unetI/netI 0.0414
_diffrn_reflns_Laue_measured_fraction_full 0.989
_diffrn_reflns_Laue_measured_fraction_max 0.961
_diffrn_reflns_limit_h_max 15
_diffrn_reflns_limit_h_min -17
_diffrn_reflns_limit_k_max 22
_diffrn_reflns_limit_k_min -22
_diffrn_reflns_limit_l_max 40
_diffrn_reflns_limit_l_min -40
_diffrn_reflns_number 18863
_diffrn_reflns_point_group_measured_fraction_full 0.989
_diffrn_reflns_point_group_measured_fraction_max 0.961
_diffrn_reflns_theta_full 25.242
_diffrn_reflns_theta_max 28.552
_diffrn_reflns_theta_min 2.602
_diffrn_source 'sealed X-ray tube, 12 x 0.4 mm long-fine focus'
_exptl_absorpt_coefficient_mu 0.505
_exptl_absorpt_correction_type none
_exptl_crystal_colour brown
_exptl_crystal_density_diffrn 1.543
_exptl_crystal_description plate
_exptl_crystal_F_000 3128
_exptl_crystal_size_max 0.180
_exptl_crystal_size_mid 0.170
_exptl_crystal_size_min 0.070
_refine_diff_density_max 0.368
_refine_diff_density_min -0.700
_refine_diff_density_rms 0.069
_refine_ls_extinction_method none
_refine_ls_goodness_of_fit_ref 1.006
_refine_ls_hydrogen_treatment mixed
_refine_ls_matrix_type full
_refine_ls_number_parameters 582
_refine_ls_number_reflns 8096
_refine_ls_number_restraints 14
_refine_ls_restrained_S_all 1.005
_refine_ls_R_factor_all 0.1070
_refine_ls_R_factor_gt 0.0663
_refine_ls_shift/su_max 0.002
_refine_ls_shift/su_mean 0.000
_refine_ls_structure_factor_coef Fsqd
_refine_ls_weighting_details 'w=1/[\s^2^(Fo^2^)+(0.0512P)^2^+29.5184P] where P=(Fo^2^+2Fc^2^)/3'
_refine_ls_weighting_scheme calc
_refine_ls_wR_factor_gt 0.1488
_refine_ls_wR_factor_ref 0.1753
_reflns_Friedel_coverage 0.000
_reflns_number_gt 5393
_reflns_number_total 8096
_reflns_threshold_expression 'I > 2\s(I)'
_cod_data_source_file d0dt03184d2.cif
_cod_data_source_block dr12
_cod_original_sg_symbol_H-M 'C 2/c'
_cod_database_code 7705912
_shelx_shelxl_version_number 2018/3
_shelx_space_group_comment
;
The symmetry employed for this shelxl refinement is uniquely defined
by the following loop, which should always be used as a source of
symmetry information in preference to the above space-group names.
They are only intended as comments.
;
_shelx_estimated_absorpt_t_min 0.915
_shelx_estimated_absorpt_t_max 0.966

loop_
_space_group_symop_operation_xyz
'x, y, z'
'-x, y, -z+1/2'
'x+1/2, y+1/2, z'
'-x+1/2, y+1/2, -z+1/2'
'-x, -y, -z'
'x, -y, z-1/2'
'-x+1/2, -y+1/2, -z'
'x+1/2, -y+1/2, z-1/2'

loop_
_atom_site_label
_atom_site_type_symbol
_atom_site_fract_x
_atom_site_fract_y
_atom_site_fract_z
_atom_site_U_iso_or_equiv
_atom_site_adp_type
_atom_site_occupancy
_atom_site_site_symmetry_order
_atom_site_calc_flag
_atom_site_refinement_flags_posn
_atom_site_refinement_flags_adp
_atom_site_refinement_flags_occupancy
_atom_site_disorder_assembly
_atom_site_disorder_group
Mn1 Mn 0.58101(5) 0.48244(3) 0.60605(2) 0.04203(16) Uani 1 1 d . . . . .
O3 O 0.6241(3) 0.37750(18) 0.64379(9) 0.0691(10) Uani 1 1 d . . . . .
C1 C 0.6391(7) 0.2829(4) 0.70033(19) 0.090(2) Uani 1 1 d . . . . .
F1 F 0.7329(4) 0.2530(2) 0.69756(12) 0.1142(14) Uani 1 1 d . . . . .
F2 F 0.5710(4) 0.2387(2) 0.67339(17) 0.1306(16) Uani 1 1 d . . . . .
F3 F 0.647(3) 0.2751(15) 0.7440(5) 0.138(9) Uani 0.55 1 d . . P A 1
F3A F 0.606(4) 0.269(2) 0.7372(9) 0.182(14) Uani 0.45 1 d . . P A 2
C2 C 0.6330(4) 0.3688(3) 0.68521(15) 0.0674(14) Uani 1 1 d . . . . .
C4 C 0.6428(5) 0.4259(3) 0.71823(16) 0.0826(18) Uani 1 1 d . . . . .
H4 H 0.649563 0.410625 0.748803 0.099 Uiso 1 1 calc R U . . .
C5 C 0.6430(4) 0.5048(3) 0.70780(15) 0.0707(15) Uani 1 1 d . . . . .
C7 C 0.6627(7) 0.5631(4) 0.7468(2) 0.107(3) Uani 1 1 d . . . . .
F4 F 0.6166(12) 0.6284(6) 0.7387(4) 0.088(3) Uani 0.59(2) 1 d . . P B 1
F5 F 0.6931(19) 0.5460(8) 0.7835(3) 0.156(11) Uani 0.59(2) 1 d . . P B 1
F6 F 0.7676(12) 0.6052(11) 0.7407(7) 0.196(8) Uani 0.59(2) 1 d . . P B 1
F4A F 0.593(3) 0.6123(18) 0.7430(9) 0.209(15) Uani 0.41(2) 1 d . . P B 2
F5A F 0.5986(15) 0.5281(7) 0.7823(4) 0.093(5) Uani 0.41(2) 1 d . . P B 2
F6A F 0.7494(11) 0.5605(15) 0.7693(6) 0.115(8) Uani 0.41(2) 1 d . . P B 2
O6 O 0.6309(2) 0.53591(18) 0.66974(10) 0.0622(8) Uani 1 1 d . . . . .
O32 O 0.3865(3) 0.34045(18) 0.57512(11) 0.0619(8) Uani 1 1 d . . . . .
O34 O 0.4230(2) 0.45553(16) 0.61022(9) 0.0511(7) Uani 1 1 d . . . . .
C33 C 0.3739(3) 0.3929(2) 0.60147(14) 0.0510(9) Uani 1 1 d . . . . .
C35 C 0.2887(4) 0.3763(3) 0.62903(17) 0.0712(15) Uani 1 1 d D . . . .
F7 F 0.2510(10) 0.4374(5) 0.6442(5) 0.123(5) Uani 0.71(3) 1 d D . P C 1
F8 F 0.3259(10) 0.3338(7) 0.6634(4) 0.122(4) Uani 0.71(3) 1 d D . P C 1
F9 F 0.2092(7) 0.3379(7) 0.6068(3) 0.103(3) Uani 0.71(3) 1 d D . P C 1
F9A F 0.231(2) 0.4372(15) 0.6321(14) 0.121(11) Uani 0.29(3) 1 d D . P C 2
F8A F 0.231(3) 0.3188(19) 0.6112(14) 0.24(3) Uani 0.29(3) 1 d D . P C 2
F7A F 0.339(3) 0.357(3) 0.6693(7) 0.21(2) Uani 0.29(3) 1 d D . P C 2
C8 C 0.6438(3) 0.3928(2) 0.47064(11) 0.0352(7) Uani 1 1 d . . . . .
N9 N 0.5668(2) 0.38201(16) 0.43461(9) 0.0347(6) Uani 1 1 d . . . . .
O13 O 0.47404(18) 0.41255(14) 0.42869(8) 0.0378(5) Uani 1 1 d . . . . .
C10 C 0.5939(3) 0.3186(2) 0.40451(12) 0.0424(8) Uani 1 1 d . . . . .
C14 C 0.5503(4) 0.3380(3) 0.35545(13) 0.0556(11) Uani 1 1 d . . . . .
H14A H 0.473433 0.336468 0.349603 0.083 Uiso 1 1 calc R U . . .
H14B H 0.575917 0.299674 0.336234 0.083 Uiso 1 1 calc R U . . .
H14C H 0.573466 0.390525 0.348807 0.083 Uiso 1 1 calc R U . . .
C15 C 0.5442(3) 0.2446(2) 0.41837(15) 0.0545(10) Uani 1 1 d . . . . .
H15A H 0.576318 0.231718 0.449663 0.082 Uiso 1 1 calc R U . . .
H15B H 0.555445 0.201328 0.398685 0.082 Uiso 1 1 calc R U . . .
H15C H 0.468620 0.252926 0.415713 0.082 Uiso 1 1 calc R U . . .
C11 C 0.7168(3) 0.3203(2) 0.41860(12) 0.0435(8) Uani 1 1 d . . . . .
C16 C 0.7679(4) 0.3775(3) 0.39170(14) 0.0558(10) Uani 1 1 d . . . . .
H16A H 0.732562 0.428326 0.390690 0.084 Uiso 1 1 calc R U . . .
H16B H 0.762174 0.357689 0.360966 0.084 Uiso 1 1 calc R U . . .
H16C H 0.842198 0.383641 0.406007 0.084 Uiso 1 1 calc R U . . .
C17 C 0.7688(4) 0.2405(3) 0.42082(15) 0.0573(11) Uani 1 1 d . . . . .
H17A H 0.844714 0.246298 0.431682 0.086 Uiso 1 1 calc R U . . .
H17B H 0.754987 0.216905 0.390724 0.086 Uiso 1 1 calc R U . . .
H17C H 0.740259 0.206698 0.441505 0.086 Uiso 1 1 calc R U . . .
N12 N 0.7305(2) 0.35367(19) 0.46521(10) 0.0405(7) Uani 1 1 d . . . . .
O18 O 0.8167(2) 0.35233(18) 0.49385(9) 0.0528(7) Uani 1 1 d . . . . .
C19 C 0.6375(2) 0.43482(19) 0.51200(11) 0.0340(7) Uani 1 1 d . . . . .
N20 N 0.5689(2) 0.41853(16) 0.53590(9) 0.0347(6) Uani 1 1 d . . . . .
O21 O 0.50186(19) 0.36016(14) 0.51921(8) 0.0403(5) Uani 1 1 d . . . . .
H21 H 0.475209 0.349553 0.546188 0.12(2) Uiso 1 1 d R . . . .
C22 C 0.7166(3) 0.4923(2) 0.53245(12) 0.0377(7) Uani 1 1 d . . . . .
N23 N 0.7818(3) 0.5303(2) 0.50969(12) 0.0524(8) Uani 1 1 d . . . . .
O27 O 0.7824(3) 0.5219(2) 0.46857(11) 0.0732(10) Uani 1 1 d . . . . .
C24A C 0.8337(8) 0.5982(6) 0.5395(3) 0.070(2) Uani 0.625(7) 1 d . . P D 1
C28A C 0.938(2) 0.6162(15) 0.5269(11) 0.154(11) Uani 0.625(7) 1 d . . P D 1
H28A H 0.925910 0.634976 0.495712 0.231 Uiso 0.625(7) 1 calc R U P D 1
H28B H 0.974929 0.656618 0.547074 0.231 Uiso 0.625(7) 1 calc R U P D 1
H28C H 0.981024 0.568604 0.529749 0.231 Uiso 0.625(7) 1 calc R U P D 1
C29A C 0.7630(8) 0.6712(5) 0.5276(3) 0.084(3) Uani 0.625(7) 1 d . . P D 1
H29A H 0.797061 0.716588 0.544220 0.126 Uiso 0.625(7) 1 calc R U P D 1
H29B H 0.695078 0.661861 0.535779 0.126 Uiso 0.625(7) 1 calc R U P D 1
H29C H 0.752165 0.681413 0.495130 0.126 Uiso 0.625(7) 1 calc R U P D 1
C25A C 0.8304(14) 0.5687(10) 0.5851(7) 0.080(6) Uani 0.625(7) 1 d D . P D 1
C30A C 0.8123(13) 0.6270(8) 0.6208(4) 0.132(6) Uani 0.625(7) 1 d D . P D 1
H30A H 0.744589 0.653184 0.610492 0.198 Uiso 0.625(7) 1 calc R U P D 1
H30B H 0.868660 0.666030 0.625739 0.198 Uiso 0.625(7) 1 calc R U P D 1
H30C H 0.811942 0.599179 0.648986 0.198 Uiso 0.625(7) 1 calc R U P D 1
C31A C 0.9201(11) 0.5115(9) 0.6067(6) 0.158(8) Uani 0.625(7) 1 d . . P D 1
H31A H 0.978342 0.541349 0.624626 0.236 Uiso 0.625(7) 1 calc R U P D 1
H31B H 0.944924 0.483014 0.582849 0.236 Uiso 0.625(7) 1 calc R U P D 1
H31C H 0.893375 0.474227 0.626156 0.236 Uiso 0.625(7) 1 calc R U P D 1
N26A N 0.7192(5) 0.5124(6) 0.5740(3) 0.0361(13) Uani 0.625(7) 1 d . . P D 1
C24B C 0.8718(9) 0.5621(8) 0.5455(5) 0.049(3) Uani 0.375(7) 1 d . . P D 2
C29B C 0.9581(9) 0.5020(8) 0.5598(6) 0.073(5) Uani 0.375(7) 1 d . . P D 2
H29D H 1.012715 0.523935 0.583723 0.110 Uiso 0.375(7) 1 calc R U P D 2
H29E H 0.988701 0.488136 0.533898 0.110 Uiso 0.375(7) 1 calc R U P D 2
H29F H 0.928603 0.454979 0.570993 0.110 Uiso 0.375(7) 1 calc R U P D 2
C28B C 0.914(3) 0.6331(16) 0.5276(11) 0.077(8) Uani 0.375(7) 1 d . . P D 2
H28D H 0.971762 0.654235 0.550252 0.115 Uiso 0.375(7) 1 calc R U P D 2
H28E H 0.939240 0.619644 0.500284 0.115 Uiso 0.375(7) 1 calc R U P D 2
H28F H 0.857993 0.672405 0.520250 0.115 Uiso 0.375(7) 1 calc R U P D 2
C25B C 0.8031(16) 0.5750(14) 0.5823(10) 0.051(6) Uani 0.375(7) 1 d D . P D 2
C30B C 0.7487(8) 0.6552(6) 0.5768(5) 0.063(4) Uani 0.375(7) 1 d D . P D 2
H30D H 0.700603 0.657784 0.547362 0.094 Uiso 0.375(7) 1 calc R U P D 2
H30E H 0.801768 0.696507 0.578759 0.094 Uiso 0.375(7) 1 calc R U P D 2
H30F H 0.709171 0.662562 0.600690 0.094 Uiso 0.375(7) 1 calc R U P D 2
C31B C 0.8669(11) 0.5737(13) 0.6306(5) 0.087(6) Uani 0.375(7) 1 d . . P D 2
H31D H 0.825304 0.596467 0.650894 0.130 Uiso 0.375(7) 1 calc R U P D 2
H31E H 0.931418 0.604147 0.632338 0.130 Uiso 0.375(7) 1 calc R U P D 2
H31F H 0.885031 0.519475 0.639621 0.130 Uiso 0.375(7) 1 calc R U P D 2
N26B N 0.7544(8) 0.5153(11) 0.5742(6) 0.0361(13) Uani 0.375(7) 1 d . . P D 2
O1X O 0.7288(8) 0.4860(7) 0.6066(4) 0.086(4) Uani 0.375(7) 1 d . . P D 2
C1L C 0.5555(8) 0.8539(6) 0.7227(4) 0.141(3) Uani 1 1 d . . . . .
H1L H 0.593171 0.826131 0.703986 0.170 Uiso 1 1 calc R U . . .
C2L C 0.5545(7) 0.9351(7) 0.7234(3) 0.142(3) Uani 1 1 d . . . . .
H2L H 0.592664 0.963097 0.704946 0.170 Uiso 1 1 calc R U . . .
C3L C 0.500000 0.9758(7) 0.750000 0.110(4) Uani 1 2 d S T P . .
C6L C 0.500000 0.8148(8) 0.750000 0.126(4) Uani 1 2 d S T P . .
H6L H 0.500002 0.759183 0.749999 0.151 Uiso 1 2 calc R U P . .
C7L C 0.500000 1.0629(10) 0.750000 0.183(7) Uani 1 2 d S T P . .
H7L1 H 0.542723 1.082060 0.729155 0.274 Uiso 0.5 1 calc R U P . .
H7L2 H 0.427848 1.082060 0.740399 0.274 Uiso 0.5 1 calc R U P . .
H7L3 H 0.529430 1.082061 0.780446 0.274 Uiso 0.5 1 calc R U P . .

loop_
_atom_site_aniso_label
_atom_site_aniso_U_11
_atom_site_aniso_U_22
_atom_site_aniso_U_33
_atom_site_aniso_U_23
_atom_site_aniso_U_13
_atom_site_aniso_U_12
Mn1 0.0439(3) 0.0386(3) 0.0409(3) -0.0074(2) 0.0024(2) 0.0073(2)
O3 0.111(3) 0.0513(17) 0.0404(15) -0.0060(13) 0.0052(16) 0.0305(18)
C1 0.152(6) 0.069(4) 0.058(3) 0.012(3) 0.043(4) 0.040(4)
F1 0.158(4) 0.079(2) 0.098(3) 0.0091(19) 0.010(2) 0.066(2)
F2 0.169(4) 0.075(3) 0.143(4) 0.022(3) 0.021(3) -0.008(3)
F3 0.28(2) 0.093(10) 0.047(4) 0.020(4) 0.052(7) 0.071(11)
F3A 0.36(4) 0.079(10) 0.17(2) 0.038(14) 0.19(2) 0.049(17)
C2 0.098(4) 0.058(3) 0.045(2) -0.0008(19) 0.014(2) 0.037(3)
C4 0.126(5) 0.077(3) 0.042(2) -0.002(2) 0.011(3) 0.048(3)
C5 0.079(3) 0.078(3) 0.045(2) -0.020(2) -0.009(2) 0.042(3)
C7 0.146(7) 0.095(5) 0.060(4) -0.030(3) -0.028(4) 0.052(5)
F4 0.137(7) 0.056(4) 0.056(4) -0.025(3) -0.014(4) 0.024(5)
F5 0.27(3) 0.125(9) 0.051(5) -0.031(5) -0.016(9) 0.087(16)
F6 0.216(14) 0.210(14) 0.146(13) -0.108(11) -0.001(9) -0.048(11)
F4A 0.26(3) 0.20(2) 0.142(17) -0.097(17) -0.022(16) 0.17(2)
F5A 0.136(12) 0.097(7) 0.057(5) -0.018(4) 0.042(6) 0.014(7)
F6A 0.071(7) 0.161(15) 0.091(13) -0.082(12) -0.031(6) 0.044(8)
O6 0.0693(19) 0.0580(18) 0.0499(16) -0.0166(14) -0.0097(14) 0.0201(15)
O32 0.074(2) 0.0528(17) 0.0709(19) -0.0203(15) 0.0422(16) -0.0231(15)
O34 0.0566(17) 0.0412(14) 0.0607(17) -0.0068(12) 0.0243(13) -0.0102(12)
C33 0.060(3) 0.043(2) 0.057(2) -0.0053(18) 0.0274(19) -0.0084(18)
C35 0.095(4) 0.051(3) 0.085(4) -0.012(3) 0.058(3) -0.018(3)
F7 0.181(10) 0.061(5) 0.176(9) -0.044(6) 0.148(8) -0.041(6)
F8 0.135(8) 0.127(7) 0.130(8) 0.060(5) 0.085(6) 0.018(5)
F9 0.079(5) 0.131(7) 0.116(6) -0.045(4) 0.063(5) -0.051(4)
F9A 0.114(14) 0.107(17) 0.18(2) 0.071(16) 0.111(13) 0.068(14)
F8A 0.29(4) 0.089(13) 0.44(6) -0.14(2) 0.31(5) -0.129(19)
F7A 0.19(3) 0.41(6) 0.050(11) 0.069(18) 0.051(13) -0.02(3)
C8 0.0364(17) 0.0361(17) 0.0345(16) 0.0017(13) 0.0107(13) 0.0058(13)
N9 0.0365(15) 0.0320(14) 0.0378(14) 0.0006(11) 0.0131(11) 0.0041(11)
O13 0.0330(12) 0.0372(13) 0.0447(13) 0.0017(10) 0.0114(10) 0.0040(10)
C10 0.052(2) 0.0387(19) 0.0386(18) -0.0021(14) 0.0132(16) 0.0093(16)
C14 0.069(3) 0.058(3) 0.039(2) -0.0030(17) 0.0098(18) 0.021(2)
C15 0.058(3) 0.0345(19) 0.068(3) -0.0023(18) 0.007(2) 0.0025(17)
C11 0.052(2) 0.043(2) 0.0385(18) 0.0019(15) 0.0171(16) 0.0140(16)
C16 0.066(3) 0.058(3) 0.051(2) 0.0076(19) 0.029(2) 0.009(2)
C17 0.067(3) 0.052(2) 0.060(2) 0.0071(19) 0.029(2) 0.025(2)
N12 0.0373(16) 0.0494(17) 0.0376(15) 0.0042(13) 0.0141(12) 0.0110(13)
O18 0.0413(15) 0.0680(19) 0.0490(15) 0.0079(13) 0.0089(12) 0.0190(13)
C19 0.0299(16) 0.0339(16) 0.0394(17) 0.0002(13) 0.0101(13) 0.0037(13)
N20 0.0309(14) 0.0348(14) 0.0393(14) -0.0016(12) 0.0092(11) 0.0001(11)
O21 0.0427(14) 0.0375(13) 0.0432(13) -0.0062(10) 0.0148(11) -0.0079(10)
C22 0.0300(16) 0.0381(18) 0.0452(18) -0.0001(14) 0.0077(13) 0.0032(13)
N23 0.0401(18) 0.057(2) 0.063(2) -0.0077(16) 0.0169(15) -0.0134(15)
O27 0.083(2) 0.080(2) 0.067(2) -0.0074(18) 0.0382(18) -0.0282(19)
C24A 0.051(5) 0.066(6) 0.085(6) -0.001(5) -0.004(4) -0.020(4)
C28A 0.066(11) 0.17(2) 0.23(2) -0.020(18) 0.042(11) -0.070(14)
C29A 0.102(7) 0.049(4) 0.089(6) -0.007(4) -0.007(5) -0.011(4)
C25A 0.077(13) 0.067(7) 0.079(9) -0.017(6) -0.028(9) -0.011(7)
C30A 0.184(16) 0.112(10) 0.084(8) -0.042(8) -0.011(9) -0.052(10)
C31A 0.099(10) 0.133(12) 0.191(16) 0.050(12) -0.087(11) -0.012(8)
N26A 0.017(4) 0.047(2) 0.0445(18) -0.0022(16) 0.006(4) -0.005(4)
C24B 0.024(5) 0.046(7) 0.076(9) -0.005(6) 0.006(5) -0.003(4)
C29B 0.027(5) 0.064(8) 0.124(13) -0.015(8) 0.004(6) 0.007(5)
C28B 0.09(2) 0.049(8) 0.108(15) -0.025(8) 0.058(14) -0.029(9)
C25B 0.015(6) 0.078(11) 0.064(13) -0.023(9) 0.014(8) -0.004(5)
C30B 0.036(6) 0.043(6) 0.117(12) -0.028(7) 0.032(6) -0.011(5)
C31B 0.047(8) 0.126(16) 0.079(10) -0.045(11) -0.007(7) 0.008(9)
N26B 0.017(4) 0.047(2) 0.0445(18) -0.0022(16) 0.006(4) -0.005(4)
O1X 0.067(6) 0.101(8) 0.088(8) -0.017(6) 0.012(5) 0.008(6)
C1L 0.138(8) 0.099(7) 0.169(9) -0.001(6) -0.009(7) -0.016(6)
C2L 0.102(7) 0.153(10) 0.156(9) -0.001(7) -0.008(6) -0.022(6)
C3L 0.090(7) 0.083(7) 0.138(10) 0.000 -0.020(7) 0.000
C6L 0.130(10) 0.091(8) 0.139(11) 0.000 -0.012(8) 0.000
C7L 0.153(13) 0.151(15) 0.229(18) 0.000 0.003(12) 0.000

loop_
_atom_type_symbol
_atom_type_description
_atom_type_scat_dispersion_real
_atom_type_scat_dispersion_imag
_atom_type_scat_source
C C 0.0033 0.0016 'International Tables Vol C Tables 4.2.6.8 and 6.1.1.4'
H H 0.0000 0.0000 'International Tables Vol C Tables 4.2.6.8 and 6.1.1.4'
F F 0.0171 0.0103 'International Tables Vol C Tables 4.2.6.8 and 6.1.1.4'
Mn Mn 0.3368 0.7283 'International Tables Vol C Tables 4.2.6.8 and 6.1.1.4'
N N 0.0061 0.0033 'International Tables Vol C Tables 4.2.6.8 and 6.1.1.4'
O O 0.0106 0.0060 'International Tables Vol C Tables 4.2.6.8 and 6.1.1.4'

loop_
_geom_angle_atom_site_label_1
_geom_angle_atom_site_label_2
_geom_angle_atom_site_label_3
_geom_angle
_geom_angle_site_symmetry_1
_geom_angle_site_symmetry_3
_geom_angle_publ_flag
O1X Mn1 O6 81.9(3) . . ?
O6 Mn1 O13 95.55(11) . 5_666 ?
O1X Mn1 O34 168.7(4) . . ?
O6 Mn1 O34 99.05(12) . . ?
O13 Mn1 O34 88.90(10) 5_666 . ?
O1X Mn1 O3 82.5(4) . . ?
O6 Mn1 O3 82.88(12) . . ?
O13 Mn1 O3 174.74(12) 5_666 . ?
O34 Mn1 O3 86.39(13) . . ?
O6 Mn1 N26A 99.9(2) . . ?
O13 Mn1 N26A 79.3(3) 5_666 . ?
O34 Mn1 N26A 158.5(2) . . ?
O3 Mn1 N26A 105.9(3) . . ?
O1X Mn1 N20 84.5(3) . . ?
O6 Mn1 N20 166.25(11) . . ?
O13 Mn1 N20 89.45(9) 5_666 . ?
O34 Mn1 N20 93.84(10) . . ?
O3 Mn1 N20 93.21(10) . . ?
N26A Mn1 N20 68.4(2) . . ?
C2 O3 Mn1 126.8(3) . . ?
F2 C1 F3 118.1(15) . . ?
F2 C1 F1 104.4(5) . . ?
F3 C1 F1 98.2(14) . . ?
F2 C1 F3A 98(2) . . ?
F1 C1 F3A 116.8(18) . . ?
F2 C1 C2 112.1(5) . . ?
F3 C1 C2 112.7(12) . . ?
F1 C1 C2 109.7(6) . . ?
F3A C1 C2 114.9(16) . . ?
O3 C2 C4 128.3(5) . . ?
O3 C2 C1 113.8(4) . . ?
C4 C2 C1 117.8(4) . . ?
C5 C4 C2 121.7(4) . . ?
C5 C4 H4 119.2 . . ?
C2 C4 H4 119.2 . . ?
O6 C5 C4 128.3(4) . . ?
O6 C5 C7 114.0(5) . . ?
C4 C5 C7 117.8(5) . . ?
F5 C7 F4 118.2(9) . . ?
F6A C7 F4A 132.5(18) . . ?
F5 C7 C5 123.9(8) . . ?
F6A C7 C5 114.0(8) . . ?
F4 C7 C5 115.2(6) . . ?
F4A C7 C5 111.8(12) . . ?
F5 C7 F6 95.5(12) . . ?
F4 C7 F6 87.8(11) . . ?
C5 C7 F6 102.4(7) . . ?
F6A C7 F5A 99.4(13) . . ?
F4A C7 F5A 81(2) . . ?
C5 C7 F5A 104.4(7) . . ?
C5 O6 Mn1 128.0(3) . . ?
C33 O34 Mn1 129.0(3) . . ?
O32 C33 O34 129.2(4) . . ?
O32 C33 C35 115.0(4) . . ?
O34 C33 C35 115.8(4) . . ?
F8 C35 F7 106.2(7) . . ?
F8 C35 F9 105.3(7) . . ?
F7 C35 F9 106.0(7) . . ?
F8A C35 F7A 109.7(14) . . ?
F8A C35 F9A 110.4(14) . . ?
F7A C35 F9A 108.8(13) . . ?
F8A C35 C33 109.5(14) . . ?
F8 C35 C33 110.6(7) . . ?
F7 C35 C33 114.6(6) . . ?
F9 C35 C33 113.5(6) . . ?
F7A C35 C33 105.9(16) . . ?
F9A C35 C33 112.4(13) . . ?
N9 C8 N12 109.7(3) . . ?
N9 C8 C19 127.2(3) . . ?
N12 C8 C19 122.9(3) . . ?
O13 N9 C8 125.4(3) . . ?
O13 N9 C10 122.3(3) . . ?
C8 N9 C10 111.5(3) . . ?
N9 O13 Mn1 128.2(2) . 5_666 ?
N9 C10 C14 110.6(3) . . ?
N9 C10 C15 105.4(3) . . ?
C14 C10 C15 111.0(4) . . ?
N9 C10 C11 100.1(3) . . ?
C14 C10 C11 114.7(3) . . ?
C15 C10 C11 114.1(3) . . ?
C10 C14 H14A 109.5 . . ?
C10 C14 H14B 109.5 . . ?
H14A C14 H14B 109.5 . . ?
C10 C14 H14C 109.5 . . ?
H14A C14 H14C 109.5 . . ?
H14B C14 H14C 109.5 . . ?
C10 C15 H15A 109.5 . . ?
C10 C15 H15B 109.5 . . ?
H15A C15 H15B 109.5 . . ?
C10 C15 H15C 109.5 . . ?
H15A C15 H15C 109.5 . . ?
H15B C15 H15C 109.5 . . ?
N12 C11 C16 106.4(3) . . ?
N12 C11 C17 109.5(3) . . ?
C16 C11 C17 111.3(3) . . ?
N12 C11 C10 100.4(3) . . ?
C16 C11 C10 113.7(3) . . ?
C17 C11 C10 114.6(3) . . ?
C11 C16 H16A 109.5 . . ?
C11 C16 H16B 109.5 . . ?
H16A C16 H16B 109.5 . . ?
C11 C16 H16C 109.5 . . ?
H16A C16 H16C 109.5 . . ?
H16B C16 H16C 109.5 . . ?
C11 C17 H17A 109.5 . . ?
C11 C17 H17B 109.5 . . ?
H17A C17 H17B 109.5 . . ?
C11 C17 H17C 109.5 . . ?
H17A C17 H17C 109.5 . . ?
H17B C17 H17C 109.5 . . ?
O18 N12 C8 124.6(3) . . ?
O18 N12 C11 123.7(3) . . ?
C8 N12 C11 111.3(3) . . ?
N20 C19 C8 122.9(3) . . ?
N20 C19 C22 114.5(3) . . ?
C8 C19 C22 122.2(3) . . ?
C19 N20 O21 114.6(3) . . ?
C19 N20 Mn1 118.6(2) . . ?
O21 N20 Mn1 126.51(19) . . ?
N20 O21 H21 97.9 . . ?
N26A C22 N23 118.0(4) . . ?
N26B C22 N23 101.3(7) . . ?
N26A C22 C19 117.6(4) . . ?
N26B C22 C19 134.2(7) . . ?
N23 C22 C19 124.2(3) . . ?
O27 N23 C22 125.5(3) . . ?
O27 N23 C24B 125.9(6) . . ?
C22 N23 C24B 106.0(6) . . ?
O27 N23 C24A 125.2(5) . . ?
C22 N23 C24A 107.8(5) . . ?
C25A C24A C28A 120.2(17) . . ?
C25A C24A N23 101.4(9) . . ?
C28A C24A N23 108.2(13) . . ?
C25A C24A C29A 111.2(11) . . ?
C28A C24A C29A 107.4(14) . . ?
N23 C24A C29A 107.6(6) . . ?
C24A C28A H28A 109.5 . . ?
C24A C28A H28B 109.5 . . ?
H28A C28A H28B 109.5 . . ?
C24A C28A H28C 109.5 . . ?
H28A C28A H28C 109.5 . . ?
H28B C28A H28C 109.5 . . ?
C24A C29A H29A 109.5 . . ?
C24A C29A H29B 109.5 . . ?
H29A C29A H29B 109.5 . . ?
C24A C29A H29C 109.5 . . ?
H29A C29A H29C 109.5 . . ?
H29B C29A H29C 109.5 . . ?
C24A C25A C30A 118.7(14) . . ?
C24A C25A C31A 116.3(14) . . ?
C30A C25A C31A 108.8(16) . . ?
C24A C25A N26A 101.2(12) . . ?
C30A C25A N26A 104.9(12) . . ?
C31A C25A N26A 105.0(12) . . ?
C25A C30A H30A 109.5 . . ?
C25A C30A H30B 109.5 . . ?
H30A C30A H30B 109.5 . . ?
C25A C30A H30C 109.5 . . ?
H30A C30A H30C 109.5 . . ?
H30B C30A H30C 109.5 . . ?
C25A C31A H31A 109.5 . . ?
C25A C31A H31B 109.5 . . ?
H31A C31A H31B 109.5 . . ?
C25A C31A H31C 109.5 . . ?
H31A C31A H31C 109.5 . . ?
H31B C31A H31C 109.5 . . ?
C22 N26A C25A 101.0(8) . . ?
C22 N26A Mn1 119.4(4) . . ?
C25A N26A Mn1 139.0(8) . . ?
C28B C24B N23 108.5(18) . . ?
C28B C24B C29B 110.6(17) . . ?
N23 C24B C29B 112.2(10) . . ?
C28B C24B C25B 116.7(16) . . ?
N23 C24B C25B 95.2(12) . . ?
C29B C24B C25B 112.7(15) . . ?
C24B C29B H29D 109.5 . . ?
C24B C29B H29E 109.5 . . ?
H29D C29B H29E 109.5 . . ?
C24B C29B H29F 109.5 . . ?
H29D C29B H29F 109.5 . . ?
H29E C29B H29F 109.5 . . ?
C24B C28B H28D 109.5 . . ?
C24B C28B H28E 109.5 . . ?
H28D C28B H28E 109.5 . . ?
C24B C28B H28F 109.5 . . ?
H28D C28B H28F 109.5 . . ?
H28E C28B H28F 109.5 . . ?
N26B C25B C31B 110(2) . . ?
N26B C25B C30B 121.7(17) . . ?
C31B C25B C30B 105.4(18) . . ?
N26B C25B C24B 94.9(17) . . ?
C31B C25B C24B 113.5(15) . . ?
C30B C25B C24B 111.2(17) . . ?
C25B C30B H30D 109.5 . . ?
C25B C30B H30E 109.5 . . ?
H30D C30B H30E 109.5 . . ?
C25B C30B H30F 109.5 . . ?
H30D C30B H30F 109.5 . . ?
H30E C30B H30F 109.5 . . ?
C25B C31B H31D 109.5 . . ?
C25B C31B H31E 109.5 . . ?
H31D C31B H31E 109.5 . . ?
C25B C31B H31F 109.5 . . ?
H31D C31B H31F 109.5 . . ?
H31E C31B H31F 109.5 . . ?
O1X N26B C25B 114.0(19) . . ?
O1X N26B C22 123.0(13) . . ?
C25B N26B C22 121.9(19) . . ?
N26B O1X Mn1 116.7(9) . . ?
C6L C1L C2L 117.9(12) . . ?
C6L C1L H1L 121.0 . . ?
C2L C1L H1L 121.0 . . ?
C3L C2L C1L 121.6(11) . . ?
C3L C2L H2L 119.2 . . ?
C1L C2L H2L 119.2 . . ?
C2L C3L C2L 119.0(13) 2_656 . ?
C2L C3L C7L 120.5(7) 2_656 . ?
C2L C3L C7L 120.5(7) . . ?
C1L C6L C1L 122.0(14) . 2_656 ?
C1L C6L H6L 119.0 . . ?
C1L C6L H6L 119.0 2_656 . ?
C3L C7L H7L1 109.5 . . ?
C3L C7L H7L2 109.5 . . ?
H7L1 C7L H7L2 109.5 . . ?
C3L C7L H7L3 109.5 . . ?
H7L1 C7L H7L3 109.5 . . ?
H7L2 C7L H7L3 109.5 . . ?
C3L C7L H7L1 109.471(9) . 2_656 ?
H7L1 C7L H7L1 141.1 . 2_656 ?
H7L2 C7L H7L1 56.3 . 2_656 ?
H7L3 C7L H7L1 56.3 . 2_656 ?
C3L C7L H7L2 109.471(5) . 2_656 ?
H7L1 C7L H7L2 56.3 . 2_656 ?
H7L2 C7L H7L2 141.1 . 2_656 ?
H7L3 C7L H7L2 56.2 . 2_656 ?
H7L1 C7L H7L2 109.5 2_656 2_656 ?
C3L C7L H7L3 109.469(6) . 2_656 ?
H7L1 C7L H7L3 56.3 . 2_656 ?
H7L2 C7L H7L3 56.3 . 2_656 ?
H7L3 C7L H7L3 141.1 . 2_656 ?
H7L1 C7L H7L3 109.5 2_656 2_656 ?
H7L2 C7L H7L3 109.5 2_656 2_656 ?

loop_
_geom_bond_atom_site_label_1
_geom_bond_atom_site_label_2
_geom_bond_distance
_geom_bond_site_symmetry_2
_geom_bond_publ_flag
Mn1 O1X 1.921(10) . ?
Mn1 O6 2.114(3) . ?
Mn1 O13 2.129(2) 5_666 ?
Mn1 O34 2.136(3) . ?
Mn1 O3 2.139(3) . ?
Mn1 N26A 2.272(7) . ?
Mn1 N20 2.368(3) . ?
O3 C2 1.247(5) . ?
C1 F2 1.313(8) . ?
C1 F3 1.314(15) . ?
C1 F1 1.341(7) . ?
C1 F3A 1.30(3) . ?
C1 C2 1.535(7) . ?
C2 C4 1.386(6) . ?
C4 C5 1.384(8) . ?
C4 H4 0.9500 . ?
C5 O6 1.251(6) . ?
C5 C7 1.529(7) . ?
C7 F5 1.139(10) . ?
C7 F6A 1.193(13) . ?
C7 F4 1.266(13) . ?
C7 F4A 1.23(2) . ?
C7 F6 1.59(2) . ?
C7 F5A 1.605(15) . ?
O32 C33 1.234(5) . ?
O34 C33 1.246(5) . ?
C33 C35 1.546(6) . ?
C35 F8A 1.285(19) . ?
C35 F8 1.282(10) . ?
C35 F7 1.279(9) . ?
C35 F9 1.292(8) . ?
C35 F7A 1.304(19) . ?
C35 F9A 1.296(17) . ?
C8 N9 1.334(4) . ?
C8 N12 1.350(4) . ?
C8 C19 1.463(5) . ?
N9 O13 1.294(3) . ?
N9 C10 1.504(4) . ?
C10 C14 1.516(5) . ?
C10 C15 1.520(6) . ?
C10 C11 1.568(5) . ?
C14 H14A 0.9800 . ?
C14 H14B 0.9800 . ?
C14 H14C 0.9800 . ?
C15 H15A 0.9800 . ?
C15 H15B 0.9800 . ?
C15 H15C 0.9800 . ?
C11 N12 1.501(5) . ?
C11 C16 1.513(5) . ?
C11 C17 1.517(5) . ?
C16 H16A 0.9800 . ?
C16 H16B 0.9800 . ?
C16 H16C 0.9800 . ?
C17 H17A 0.9800 . ?
C17 H17B 0.9800 . ?
C17 H17C 0.9800 . ?
N12 O18 1.269(4) . ?
C19 N20 1.291(4) . ?
C19 C22 1.465(5) . ?
N20 O21 1.352(3) . ?
O21 H21 0.9694 . ?
C22 N26A 1.300(10) . ?
C22 N26B 1.320(18) . ?
C22 N23 1.363(5) . ?
N23 O27 1.257(4) . ?
N23 C24B 1.524(13) . ?
N23 C24A 1.539(9) . ?
C24A C25A 1.48(2) . ?
C24A C28A 1.52(3) . ?
C24A C29A 1.547(14) . ?
C28A H28A 0.9800 . ?
C28A H28B 0.9800 . ?
C28A H28C 0.9800 . ?
C29A H29A 0.9800 . ?
C29A H29B 0.9800 . ?
C29A H29C 0.9800 . ?
C25A C30A 1.524(16) . ?
C25A C31A 1.56(2) . ?
C25A N26A 1.71(2) . ?
C30A H30A 0.9800 . ?
C30A H30B 0.9800 . ?
C30A H30C 0.9800 . ?
C31A H31A 0.9800 . ?
C31A H31B 0.9800 . ?
C31A H31C 0.9800 . ?
C24B C28B 1.48(3) . ?
C24B C29B 1.518(18) . ?
C24B C25B 1.58(2) . ?
C29B H29D 0.9800 . ?
C29B H29E 0.9800 . ?
C29B H29F 0.9800 . ?
C28B H28D 0.9800 . ?
C28B H28E 0.9800 . ?
C28B H28F 0.9800 . ?
C25B N26B 1.20(3) . ?
C25B C31B 1.53(3) . ?
C25B C30B 1.535(18) . ?
C30B H30D 0.9800 . ?
C30B H30E 0.9800 . ?
C30B H30F 0.9800 . ?
C31B H31D 0.9800 . ?
C31B H31E 0.9800 . ?
C31B H31F 0.9800 . ?
N26B O1X 1.21(2) . ?
C1L C6L 1.378(11) . ?
C1L C2L 1.387(13) . ?
C1L H1L 0.9500 . ?
C2L C3L 1.369(11) . ?
C2L H2L 0.9500 . ?
C3L C7L 1.490(18) . ?
C6L H6L 0.9500 . ?
C7L H7L1 0.9800 . ?
C7L H7L2 0.9800 . ?
C7L H7L3 0.9800 . ?
C7L H7L1 0.9800 2_656 ?
C7L H7L2 0.9800 2_656 ?
C7L H7L3 0.9801 2_656 ?

loop_
_geom_hbond_atom_site_label_D
_geom_hbond_atom_site_label_H
_geom_hbond_atom_site_label_A
_geom_hbond_distance_DH
_geom_hbond_distance_HA
_geom_hbond_distance_DA
_geom_hbond_angle_DHA
_geom_hbond_site_symmetry_A
_geom_hbond_publ_flag
O21 H21 O32 0.97 1.60 2.509(4) 155.2 . yes

loop_
_geom_torsion_atom_site_label_1
_geom_torsion_atom_site_label_2
_geom_torsion_atom_site_label_3
_geom_torsion_atom_site_label_4
_geom_torsion
_geom_torsion_site_symmetry_1
_geom_torsion_site_symmetry_2
_geom_torsion_site_symmetry_3
_geom_torsion_site_symmetry_4
_geom_torsion_publ_flag
Mn1 O3 C2 C4 -17.1(9) . . . . ?
Mn1 O3 C2 C1 166.2(4) . . . . ?
F2 C1 C2 O3 -42.9(8) . . . . ?
F3 C1 C2 O3 -179.0(17) . . . . ?
F1 C1 C2 O3 72.7(7) . . . . ?
F3A C1 C2 O3 -153(2) . . . . ?
F2 C1 C2 C4 140.1(6) . . . . ?
F3 C1 C2 C4 4.0(18) . . . . ?
F1 C1 C2 C4 -104.3(6) . . . . ?
F3A C1 C2 C4 30(2) . . . . ?
O3 C2 C4 C5 0.5(10) . . . . ?
C1 C2 C4 C5 177.0(6) . . . . ?
C2 C4 C5 O6 3.1(10) . . . . ?
C2 C4 C5 C7 -175.4(6) . . . . ?
O6 C5 C7 F5 -165.9(18) . . . . ?
C4 C5 C7 F5 13(2) . . . . ?
O6 C5 C7 F6A -111.3(18) . . . . ?
C4 C5 C7 F6A 67(2) . . . . ?
O6 C5 C7 F4 33.1(12) . . . . ?
C4 C5 C7 F4 -148.2(10) . . . . ?
O6 C5 C7 F4A 56(2) . . . . ?
C4 C5 C7 F4A -126(2) . . . . ?
O6 C5 C7 F6 -60.4(10) . . . . ?
C4 C5 C7 F6 118.3(10) . . . . ?
O6 C5 C7 F5A 141.3(8) . . . . ?
C4 C5 C7 F5A -40.0(9) . . . . ?
C4 C5 O6 Mn1 10.9(8) . . . . ?
C7 C5 O6 Mn1 -170.5(4) . . . . ?
Mn1 O34 C33 O32 -27.1(7) . . . . ?
Mn1 O34 C33 C35 149.7(3) . . . . ?
O32 C33 C35 F8A -15(3) . . . . ?
O34 C33 C35 F8A 168(2) . . . . ?
O32 C33 C35 F8 82.4(9) . . . . ?
O34 C33 C35 F8 -94.8(8) . . . . ?
O32 C33 C35 F7 -157.6(9) . . . . ?
O34 C33 C35 F7 25.2(11) . . . . ?
O32 C33 C35 F9 -35.6(9) . . . . ?
O34 C33 C35 F9 147.2(8) . . . . ?
O32 C33 C35 F7A 103(3) . . . . ?
O34 C33 C35 F7A -74(3) . . . . ?
O32 C33 C35 F9A -138(2) . . . . ?
O34 C33 C35 F9A 45(2) . . . . ?
N12 C8 N9 O13 -178.7(3) . . . . ?
C19 C8 N9 O13 5.6(5) . . . . ?
N12 C8 N9 C10 11.1(4) . . . . ?
C19 C8 N9 C10 -164.5(3) . . . . ?
C8 N9 O13 Mn1 94.5(4) . . . 5_666 ?
C10 N9 O13 Mn1 -96.3(3) . . . 5_666 ?
O13 N9 C10 C14 44.7(4) . . . . ?
C8 N9 C10 C14 -144.7(3) . . . . ?
O13 N9 C10 C15 -75.3(4) . . . . ?
C8 N9 C10 C15 95.2(3) . . . . ?
O13 N9 C10 C11 166.1(3) . . . . ?
C8 N9 C10 C11 -23.4(4) . . . . ?
N9 C10 C11 N12 24.7(3) . . . . ?
C14 C10 C11 N12 143.0(3) . . . . ?
C15 C10 C11 N12 -87.3(4) . . . . ?
N9 C10 C11 C16 -88.5(3) . . . . ?
C14 C10 C11 C16 29.9(5) . . . . ?
C15 C10 C11 C16 159.6(3) . . . . ?
N9 C10 C11 C17 142.0(3) . . . . ?
C14 C10 C11 C17 -99.7(4) . . . . ?
C15 C10 C11 C17 30.0(4) . . . . ?
N9 C8 N12 O18 -179.7(3) . . . . ?
C19 C8 N12 O18 -3.9(5) . . . . ?
N9 C8 N12 C11 7.5(4) . . . . ?
C19 C8 N12 C11 -176.6(3) . . . . ?
C16 C11 N12 O18 -75.5(4) . . . . ?
C17 C11 N12 O18 44.9(5) . . . . ?
C10 C11 N12 O18 165.9(3) . . . . ?
C16 C11 N12 C8 97.4(4) . . . . ?
C17 C11 N12 C8 -142.2(3) . . . . ?
C10 C11 N12 C8 -21.3(4) . . . . ?
N9 C8 C19 N20 54.6(5) . . . . ?
N12 C8 C19 N20 -120.6(4) . . . . ?
N9 C8 C19 C22 -133.1(4) . . . . ?
N12 C8 C19 C22 51.8(5) . . . . ?
C8 C19 N20 O21 -1.1(5) . . . . ?
C22 C19 N20 O21 -174.0(3) . . . . ?
C8 C19 N20 Mn1 173.3(2) . . . . ?
C22 C19 N20 Mn1 0.4(4) . . . . ?
N20 C19 C22 N26A 9.3(6) . . . . ?
C8 C19 C22 N26A -163.7(5) . . . . ?
N20 C19 C22 N26B 23.7(11) . . . . ?
C8 C19 C22 N26B -149.3(11) . . . . ?
N20 C19 C22 N23 -165.4(3) . . . . ?
C8 C19 C22 N23 21.7(5) . . . . ?
N26A C22 N23 O27 -174.0(6) . . . . ?
N26B C22 N23 O27 174.0(9) . . . . ?
C19 C22 N23 O27 0.6(6) . . . . ?
N26B C22 N23 C24B 11.6(10) . . . . ?
C19 C22 N23 C24B -161.8(6) . . . . ?
N26A C22 N23 C24A -7.6(7) . . . . ?
C19 C22 N23 C24A 167.0(5) . . . . ?
O27 N23 C24A C25A -167.2(8) . . . . ?
C22 N23 C24A C25A 26.4(10) . . . . ?
O27 N23 C24A C28A -39.8(17) . . . . ?
C22 N23 C24A C28A 153.8(15) . . . . ?
O27 N23 C24A C29A 75.9(9) . . . . ?
C22 N23 C24A C29A -90.5(7) . . . . ?
C28A C24A C25A C30A 96(2) . . . . ?
N23 C24A C25A C30A -144.6(13) . . . . ?
C29A C24A C25A C30A -30.4(18) . . . . ?
C28A C24A C25A C31A -37(2) . . . . ?
N23 C24A C25A C31A 82.5(14) . . . . ?
C29A C24A C25A C31A -163.3(11) . . . . ?
C28A C24A C25A N26A -149.7(14) . . . . ?
N23 C24A C25A N26A -30.5(11) . . . . ?
C29A C24A C25A N26A 83.7(10) . . . . ?
N23 C22 N26A C25A -12.2(9) . . . . ?
C19 C22 N26A C25A 172.9(7) . . . . ?
N23 C22 N26A Mn1 160.1(4) . . . . ?
C19 C22 N26A Mn1 -14.9(8) . . . . ?
C24A C25A N26A C22 27.7(12) . . . . ?
C30A C25A N26A C22 151.7(12) . . . . ?
C31A C25A N26A C22 -93.7(13) . . . . ?
C24A C25A N26A Mn1 -142.0(10) . . . . ?
C30A C25A N26A Mn1 -18(2) . . . . ?
C31A C25A N26A Mn1 96.7(14) . . . . ?
O27 N23 C24B C28B 45.7(16) . . . . ?
C22 N23 C24B C28B -152.0(13) . . . . ?
O27 N23 C24B C29B -76.8(13) . . . . ?
C22 N23 C24B C29B 85.5(11) . . . . ?
O27 N23 C24B C25B 166.1(10) . . . . ?
C22 N23 C24B C25B -31.6(11) . . . . ?
C28B C24B C25B N26B 154(2) . . . . ?
N23 C24B C25B N26B 40.6(16) . . . . ?
C29B C24B C25B N26B -76.1(18) . . . . ?
C28B C24B C25B C31B -91(3) . . . . ?
N23 C24B C25B C31B 155.1(17) . . . . ?
C29B C24B C25B C31B 38(2) . . . . ?
C28B C24B C25B C30B 28(3) . . . . ?
N23 C24B C25B C30B -86.2(17) . . . . ?
C29B C24B C25B C30B 157.2(14) . . . . ?
C31B C25B N26B O1X 31(2) . . . . ?
C30B C25B N26B O1X -94(3) . . . . ?
C24B C25B N26B O1X 147.8(14) . . . . ?
C31B C25B N26B C22 -161.1(13) . . . . ?
C30B C25B N26B C22 75(3) . . . . ?
C24B C25B N26B C22 -43.8(19) . . . . ?
N23 C22 N26B O1X -168.7(14) . . . . ?
C19 C22 N26B O1X 4(2) . . . . ?
N23 C22 N26B C25B 24.0(17) . . . . ?
C19 C22 N26B C25B -163.7(11) . . . . ?
C25B N26B O1X Mn1 113.9(14) . . . . ?
C22 N26B O1X Mn1 -54.3(19) . . . . ?
C6L C1L C2L C3L -0.4(12) . . . . ?
C1L C2L C3L C2L 0.2(6) . . . 2_656 ?
C1L C2L C3L C7L -179.8(6) . . . . ?
C2L C1L C6L C1L 0.2(6) . . . 2_656 ?
